data_7102408
loop_
_publ_author_name
'Chen, Xufang'
'Smith, Rhett C'
'Protasiewicz, John D'

_publ_section_title
;
 Cycloaddition of phosphanylidene-sigma4-phosphoranes ArP=PMe3 and
 quinones to yield 1,3,2-dioxophospholanes.
;
_journal_issue 2
_journal_name_full 'Chemical communications (Cambridge, England)'
_journal_page_first 146
_journal_page_last 147
_journal_paper_doi 10.1039/b309165a
_journal_year 2004
_chemical_formula_sum 'C30 H25 Cl4 O2 P'
_chemical_formula_weight 590.27
_chemical_name_common tetrachlorobenzo-2,6-dimesitylphenyl-1,3,2-dioxophospholane
_chemical_name_systematic
;
tetrachlorobenzo-2,6-dimesitylphenyl-1,3,2-dioxophospholane
;
_space_group_IT_number 14
_symmetry_cell_setting monoclinic
_symmetry_space_group_name_Hall '-P 2ybc'
_symmetry_space_group_name_H-M 'P 1 21/c 1'
_atom_sites_solution_hydrogens geom
_atom_sites_solution_primary direct
_atom_sites_solution_secondary difmap
_audit_creation_method SHELXL-97
_cell_angle_alpha 90.00
_cell_angle_beta 105.55(2)
_cell_angle_gamma 90.00
_cell_formula_units_Z 4
_cell_length_a 8.451(3)
_cell_length_b 24.614(8)
_cell_length_c 14.068(4)
_cell_measurement_reflns_used 39
_cell_measurement_temperature 273(2)
_cell_measurement_theta_max 12.47
_cell_measurement_theta_min 2.65
_cell_volume 2819.1(14)
_computing_cell_refinement 'Bruker XSCANS'
_computing_data_collection 'Bruker XSCANS'
_computing_data_reduction 'Bruker SHELXTL'
_computing_molecular_graphics 'Bruker SHELXTL'
_computing_publication_material 'Bruker SHELXTL'
_computing_structure_refinement 'SHELXL-97 (Sheldrick, 1997)'
_computing_structure_solution 'SHELXS-97 (Sheldrick, 1990)'
_diffrn_ambient_temperature 273(2)
_diffrn_measured_fraction_theta_full 1.000
_diffrn_measured_fraction_theta_max 1.000
_diffrn_measurement_device_type 'Bruker P4'
_diffrn_measurement_method '2\q/\w scans'
_diffrn_radiation_monochromator graphite
_diffrn_radiation_source 'fine-focus sealed tube'
_diffrn_radiation_type MoK\a
_diffrn_radiation_wavelength 0.71073
_diffrn_reflns_av_R_equivalents 0.0618
_diffrn_reflns_av_sigmaI/netI 0.1548
_diffrn_reflns_limit_h_max 9
_diffrn_reflns_limit_h_min -1
_diffrn_reflns_limit_k_max 1
_diffrn_reflns_limit_k_min -28
_diffrn_reflns_limit_l_max 15
_diffrn_reflns_limit_l_min -16
_diffrn_reflns_number 5714
_diffrn_reflns_theta_full 24.00
_diffrn_reflns_theta_max 24.00
_diffrn_reflns_theta_min 2.24
_diffrn_standards_interval_count 97
_diffrn_standards_number 3
_exptl_absorpt_coefficient_mu 0.503
_exptl_absorpt_correction_T_max 0.4126
_exptl_absorpt_correction_T_min 0.1924
_exptl_absorpt_correction_type empirical
_exptl_crystal_colour Colorless
_exptl_crystal_density_diffrn 1.391
_exptl_crystal_density_meas ?
_exptl_crystal_density_method .
_exptl_crystal_description Block
_exptl_crystal_F_000 1216
_exptl_crystal_size_max 0.22
_exptl_crystal_size_mid 0.11
_exptl_crystal_size_min 0.11
_refine_diff_density_max 0.253
_refine_diff_density_min -0.265
_refine_diff_density_rms 0.063
_refine_ls_extinction_method none
_refine_ls_goodness_of_fit_ref 0.910
_refine_ls_hydrogen_treatment mixed
_refine_ls_matrix_type full
_refine_ls_number_parameters 340
_refine_ls_number_reflns 4432
_refine_ls_number_restraints 0
_refine_ls_restrained_S_all 0.910
_refine_ls_R_factor_all 0.2103
_refine_ls_R_factor_gt 0.0800
_refine_ls_shift/su_max 0.482
_refine_ls_shift/su_mean 0.016
_refine_ls_structure_factor_coef Fsqd
_refine_ls_weighting_details 'calc w=1/[\s^2^(Fo^2^)+(0.1382P)^2^+0.0000P] where P=(Fo^2^+2Fc^2^)/3'
_refine_ls_weighting_scheme calc
_refine_ls_wR_factor_gt 0.1900
_refine_ls_wR_factor_ref 0.2652
_reflns_number_gt 1851
_reflns_number_total 4432
_reflns_threshold_expression >2sigma(I)
_cod_data_source_file b309165a.txt
_cod_data_source_block dmpqc1
_cod_depositor_comments
;
The following automatic conversions were performed:
'_symmetry_cell_setting' value 'Monoclinic' changed to 'monoclinic'
according to '/home/saulius/struct/CIF-dictionaries/cif_core.dic'
dictionary named 'cif_core.dic' version 2.4.1 from 2010-06-29.

Automatic conversion script
Id: cif_fix_enum 1527 2010-12-29 10:47:43Z saulius 
;
_cod_original_sg_symbol_H-M P2(1)/c
_cod_database_code 7102408

loop_
_symmetry_equiv_pos_as_xyz
'x, y, z'
'-x, y+1/2, -z+1/2'
'-x, -y, -z'
'x, -y-1/2, z-1/2'

loop_
_atom_site_label
_atom_site_type_symbol
_atom_site_fract_x
_atom_site_fract_y
_atom_site_fract_z
_atom_site_U_iso_or_equiv
_atom_site_adp_type
_atom_site_occupancy
_atom_site_symmetry_multiplicity
_atom_site_calc_flag
_atom_site_refinement_flags
P1 P 0.2569(3) 0.39735(8) 0.81380(16) 0.0514(7) Uani 1 1 d .
Cl2 Cl 0.5412(4) 0.15336(10) 0.8752(2) 0.0898(10) Uani 1 1 d .
Cl3 Cl 0.1644(4) 0.13744(9) 0.7859(2) 0.0914(10) Uani 1 1 d .
Cl4 Cl -0.0639(3) 0.23925(12) 0.7287(3) 0.1091(12) Uani 1 1 d .
Cl1 Cl 0.6865(3) 0.27149(12) 0.9075(2) 0.0938(10) Uani 1 1 d .
O2 O 0.1278(7) 0.3457(2) 0.7730(4) 0.0573(16) Uani 1 1 d .
O1 O 0.4235(7) 0.3574(2) 0.8395(4) 0.0508(15) Uani 1 1 d .
C11 C 0.1978(13) 0.2653(4) 0.5497(6) 0.058(2) Uani 1 1 d .
H11 H 0.1060 0.2437 0.5236 0.069 Uiso 1 1 calc R
C30 C 0.2110(10) 0.2971(3) 0.7919(6) 0.044(2) Uani 1 1 d .
C25 C 0.3777(10) 0.3042(3) 0.8298(5) 0.043(2) Uani 1 1 d .
C28 C 0.2462(13) 0.2018(3) 0.8041(6) 0.054(2) Uani 1 1 d .
C29 C 0.1445(11) 0.2466(3) 0.7783(6) 0.052(2) Uani 1 1 d .
C16 C 0.2051(11) 0.5159(3) 0.7960(6) 0.043(2) Uani 1 1 d .
C6 C 0.2415(10) 0.4905(3) 0.7081(6) 0.048(2) Uani 1 1 d .
C10 C 0.3496(14) 0.2407(4) 0.5774(6) 0.059(3) Uani 1 1 d .
C2 C 0.2944(10) 0.4113(3) 0.6150(6) 0.045(2) Uani 1 1 d .
C1 C 0.2656(10) 0.4340(3) 0.7026(5) 0.043(2) Uani 1 1 d .
C12 C 0.1752(11) 0.3207(3) 0.5589(6) 0.052(2) Uani 1 1 d .
C19 C 0.1350(14) 0.5678(3) 0.9575(6) 0.058(2) Uani 1 1 d .
C9 C 0.4827(13) 0.2733(4) 0.6126(6) 0.060(3) Uani 1 1 d .
H9 H 0.5866 0.2575 0.6288 0.072 Uiso 1 1 calc R
C26 C 0.4796(11) 0.2599(4) 0.8576(6) 0.059(2) Uani 1 1 d .
C18 C 0.2921(12) 0.5662(3) 0.9480(6) 0.058(2) Uani 1 1 d .
H18 H 0.3754 0.5828 0.9960 0.069 Uiso 1 1 calc R
C20 C 0.0129(11) 0.5433(3) 0.8857(7) 0.058(2) Uani 1 1 d .
H20 H -0.0940 0.5440 0.8918 0.070 Uiso 1 1 calc R
C7 C 0.3137(12) 0.3526(3) 0.6002(6) 0.048(2) Uani 1 1 d .
C4 C 0.2874(13) 0.5025(4) 0.5487(7) 0.074(3) Uani 1 1 d .
H4 H 0.2969 0.5254 0.4980 0.089 Uiso 1 1 calc R
C5 C 0.2538(12) 0.5234(4) 0.6309(7) 0.065(3) Uani 1 1 d .
H5 H 0.2387 0.5606 0.6350 0.079 Uiso 1 1 calc R
C8 C 0.4703(11) 0.3297(4) 0.6256(6) 0.052(2) Uani 1 1 d .
C13 C 0.6244(11) 0.3635(4) 0.6641(7) 0.075(3) Uani 1 1 d .
H13A H 0.6537 0.3804 0.6097 0.113 Uiso 1 1 calc R
H13B H 0.7126 0.3405 0.6991 0.113 Uiso 1 1 calc R
H13C H 0.6043 0.3910 0.7079 0.113 Uiso 1 1 calc R
C17 C 0.3315(11) 0.5407(3) 0.8693(6) 0.047(2) Uani 1 1 d .
C27 C 0.4133(13) 0.2082(3) 0.8437(6) 0.052(2) Uani 1 1 d .
C21 C 0.0423(11) 0.5176(3) 0.8047(6) 0.051(2) Uani 1 1 d .
C22 C 0.5068(11) 0.5377(4) 0.8634(7) 0.070(3) Uani 1 1 d .
H22A H 0.5219 0.5625 0.8138 0.106 Uiso 1 1 calc R
H22B H 0.5305 0.5014 0.8464 0.106 Uiso 1 1 calc R
H22C H 0.5795 0.5473 0.9261 0.106 Uiso 1 1 calc R
C3 C 0.3073(12) 0.4476(4) 0.5410(6) 0.066(3) Uani 1 1 d .
H3 H 0.3301 0.4339 0.4844 0.079 Uiso 1 1 calc R
C23 C 0.0931(14) 0.5963(4) 1.0424(8) 0.092(3) Uani 1 1 d .
H23A H 0.1900 0.5993 1.0965 0.138 Uiso 1 1 calc R
H23B H 0.0113 0.5758 1.0628 0.138 Uiso 1 1 calc R
H23C H 0.0514 0.6319 1.0219 0.138 Uiso 1 1 calc R
C15 C 0.0068(12) 0.3454(4) 0.5263(7) 0.079(3) Uani 1 1 d .
H15A H -0.0330 0.3523 0.5830 0.119 Uiso 1 1 calc R
H15B H -0.0662 0.3207 0.4829 0.119 Uiso 1 1 calc R
H15C H 0.0118 0.3789 0.4923 0.119 Uiso 1 1 calc R
C14 C 0.3727(16) 0.1804(4) 0.5722(7) 0.092(4) Uani 1 1 d .
H14A H 0.4553 0.1729 0.5385 0.138 Uiso 1 1 calc R
H14B H 0.2710 0.1638 0.5370 0.138 Uiso 1 1 calc R
H14C H 0.4068 0.1657 0.6378 0.138 Uiso 1 1 calc R
C24 C -0.0955(12) 0.4925(4) 0.7274(7) 0.083(3) Uani 1 1 d .
H24A H -0.1985 0.5032 0.7384 0.125 Uiso 1 1 calc R
H24B H -0.0856 0.4537 0.7309 0.125 Uiso 1 1 calc R
H24C H -0.0908 0.5047 0.6634 0.125 Uiso 1 1 calc R

loop_
_atom_site_aniso_label
_atom_site_aniso_U_11
_atom_site_aniso_U_22
_atom_site_aniso_U_33
_atom_site_aniso_U_23
_atom_site_aniso_U_13
_atom_site_aniso_U_12
P1 0.0717(17) 0.0385(12) 0.0495(14) 0.0088(11) 0.0260(12) 0.0059(13)
Cl2 0.112(2) 0.0621(16) 0.099(2) 0.0217(15) 0.0347(18) 0.0439(16)
Cl3 0.129(3) 0.0447(14) 0.100(2) 0.0003(14) 0.0291(19) -0.0159(16)
Cl4 0.0593(18) 0.088(2) 0.168(3) 0.029(2) 0.0091(18) -0.0189(16)
Cl1 0.0551(17) 0.092(2) 0.120(2) 0.0317(17) -0.0001(16) 0.0092(15)
O2 0.053(4) 0.034(3) 0.091(4) 0.015(3) 0.031(3) 0.014(3)
O1 0.055(4) 0.041(3) 0.050(3) 0.001(3) 0.005(3) -0.007(3)
C11 0.075(7) 0.050(6) 0.047(5) -0.001(4) 0.015(5) -0.010(5)
C30 0.034(5) 0.050(5) 0.049(5) 0.008(4) 0.014(4) 0.003(4)
C25 0.049(6) 0.044(5) 0.036(5) -0.006(4) 0.012(4) -0.005(5)
C28 0.083(8) 0.031(5) 0.051(5) -0.002(4) 0.023(5) 0.004(5)
C29 0.051(6) 0.041(5) 0.060(6) 0.004(4) 0.011(4) -0.008(5)
C16 0.052(6) 0.027(4) 0.047(5) 0.003(4) 0.005(4) 0.006(4)
C6 0.058(6) 0.038(5) 0.049(5) 0.001(4) 0.019(5) -0.006(4)
C10 0.084(8) 0.043(5) 0.051(6) -0.006(5) 0.018(5) 0.001(6)
C2 0.054(5) 0.030(4) 0.050(5) -0.001(4) 0.011(4) -0.002(4)
C1 0.047(5) 0.040(5) 0.040(5) 0.002(4) 0.007(4) -0.002(4)
C12 0.050(6) 0.041(5) 0.060(6) -0.010(4) 0.008(5) 0.000(5)
C19 0.078(8) 0.041(5) 0.057(6) -0.011(5) 0.023(6) -0.003(5)
C9 0.073(7) 0.067(7) 0.046(5) 0.001(5) 0.023(5) 0.027(6)
C26 0.052(6) 0.065(6) 0.056(6) 0.007(5) 0.009(5) 0.013(5)
C18 0.061(7) 0.042(5) 0.064(6) -0.014(5) 0.007(5) -0.010(5)
C20 0.049(6) 0.052(5) 0.077(7) 0.001(5) 0.022(5) 0.010(5)
C7 0.061(6) 0.043(5) 0.042(5) 0.001(4) 0.020(5) 0.009(5)
C4 0.121(9) 0.052(6) 0.048(6) 0.003(5) 0.020(6) -0.006(6)
C5 0.093(8) 0.037(5) 0.066(6) 0.004(5) 0.021(6) -0.008(5)
C8 0.059(7) 0.065(6) 0.036(5) -0.006(4) 0.019(5) 0.003(5)
C13 0.061(7) 0.075(7) 0.084(7) -0.007(6) 0.009(6) -0.003(6)
C17 0.050(6) 0.034(5) 0.053(5) 0.000(4) 0.007(5) 0.008(4)
C27 0.073(7) 0.045(6) 0.043(5) 0.001(4) 0.022(5) 0.013(5)
C21 0.049(6) 0.047(5) 0.056(6) 0.001(5) 0.011(5) 0.003(5)
C22 0.057(7) 0.076(7) 0.072(7) -0.006(5) 0.007(5) -0.005(5)
C3 0.093(8) 0.055(6) 0.052(6) -0.009(5) 0.025(5) -0.005(5)
C23 0.106(9) 0.074(7) 0.109(9) -0.016(7) 0.052(7) -0.008(7)
C15 0.063(7) 0.082(7) 0.085(7) -0.009(6) 0.006(6) -0.006(6)
C14 0.153(11) 0.056(6) 0.073(7) -0.012(5) 0.040(7) -0.005(7)
C24 0.063(7) 0.092(8) 0.088(8) -0.012(6) 0.008(6) -0.011(6)

loop_
_atom_type_symbol
_atom_type_description
_atom_type_scat_dispersion_real
_atom_type_scat_dispersion_imag
_atom_type_scat_source
C C 0.0033 0.0016 'International Tables Vol C Tables 4.2.6.8 and 6.1.1.4'
H H 0.0000 0.0000 'International Tables Vol C Tables 4.2.6.8 and 6.1.1.4'
O O 0.0106 0.0060 'International Tables Vol C Tables 4.2.6.8 and 6.1.1.4'
P P 0.1023 0.0942 'International Tables Vol C Tables 4.2.6.8 and 6.1.1.4'
Cl Cl 0.1484 0.1585 'International Tables Vol C Tables 4.2.6.8 and 6.1.1.4'

loop_
_geom_angle_atom_site_label_1
_geom_angle_atom_site_label_2
_geom_angle_atom_site_label_3
_geom_angle
O2 P1 O1 93.5(3)
O2 P1 C1 104.7(3)
O1 P1 C1 104.5(3)
C30 O2 P1 110.0(5)
C25 O1 P1 110.1(5)
C10 C11 C12 123.1(9)
C29 C30 O2 126.7(7)
C29 C30 C25 120.9(8)
O2 C30 C25 112.4(7)
O1 C25 C30 113.2(7)
O1 C25 C26 126.4(8)
C30 C25 C26 120.4(8)
C27 C28 C29 120.7(8)
C27 C28 Cl3 119.4(7)
C29 C28 Cl3 119.8(8)
C30 C29 C28 119.2(8)
C30 C29 Cl4 119.6(7)
C28 C29 Cl4 121.2(7)
C21 C16 C17 119.2(8)
C21 C16 C6 120.5(7)
C17 C16 C6 120.3(8)
C5 C6 C1 119.4(8)
C5 C6 C16 119.0(7)
C1 C6 C16 121.6(7)
C9 C10 C11 117.5(8)
C9 C10 C14 119.6(10)
C11 C10 C14 122.9(10)
C3 C2 C1 117.3(7)
C3 C2 C7 119.1(7)
C1 C2 C7 123.6(7)
C6 C1 C2 119.5(7)
C6 C1 P1 113.6(6)
C2 C1 P1 127.0(6)
C7 C12 C11 118.0(8)
C7 C12 C15 121.3(8)
C11 C12 C15 120.7(8)
C18 C19 C20 118.1(8)
C18 C19 C23 122.0(9)
C20 C19 C23 119.8(10)
C10 C9 C8 123.0(9)
C25 C26 C27 119.3(8)
C25 C26 Cl1 118.2(7)
C27 C26 Cl1 122.5(7)
C19 C18 C17 122.5(8)
C19 C20 C21 122.7(9)
C12 C7 C8 120.7(8)
C12 C7 C2 119.7(8)
C8 C7 C2 119.5(8)
C3 C4 C5 119.8(9)
C6 C5 C4 121.6(8)
C7 C8 C9 117.6(9)
C7 C8 C13 122.3(8)
C9 C8 C13 120.0(9)
C18 C17 C16 118.8(8)
C18 C17 C22 121.0(8)
C16 C17 C22 120.1(8)
C28 C27 C26 119.5(8)
C28 C27 Cl2 121.4(7)
C26 C27 Cl2 119.0(8)
C20 C21 C16 118.6(8)
C20 C21 C24 120.7(8)
C16 C21 C24 120.7(8)
C4 C3 C2 122.3(8)

loop_
_geom_bond_atom_site_label_1
_geom_bond_atom_site_label_2
_geom_bond_distance
P1 O2 1.674(6)
P1 O1 1.675(6)
P1 C1 1.824(8)
Cl2 C27 1.712(9)
Cl3 C28 1.721(9)
Cl4 C29 1.722(9)
Cl1 C26 1.724(10)
O2 C30 1.376(9)
O1 C25 1.362(9)
C11 C10 1.377(12)
C11 C12 1.389(11)
C30 C29 1.356(11)
C30 C25 1.378(11)
C25 C26 1.379(11)
C28 C27 1.381(12)
C28 C29 1.385(11)
C16 C21 1.413(11)
C16 C17 1.410(11)
C16 C6 1.489(10)
C6 C5 1.380(11)
C6 C1 1.412(11)
C10 C9 1.362(12)
C10 C14 1.503(12)
C2 C3 1.398(11)
C2 C1 1.431(10)
C2 C7 1.476(11)
C12 C7 1.399(11)
C12 C15 1.501(12)
C19 C18 1.371(12)
C19 C20 1.375(12)
C19 C23 1.506(12)
C9 C8 1.408(12)
C26 C27 1.383(12)
C18 C17 1.389(11)
C20 C21 1.383(11)
C7 C8 1.394(11)
C4 C3 1.370(12)
C4 C5 1.364(12)
C8 C13 1.518(12)
C17 C22 1.507(12)
C21 C24 1.497(12)

loop_
_cod_related_entry_id
_cod_related_entry_database
_cod_related_entry_code
1 ChemSpider 21150712
